data_4513932
loop_
_publ_author_name
'Hu, Xu-Hong'
'Yang, Xiao-Fei'
'Loh, Teck-Peng'

_publ_section_title
;
 Chelation-Assisted Rhodium-Catalyzed Direct Amidation with
 Amidobenziodoxolones: C(sp2)--H, C(sp3)--H, and Late-Stage
 Functionalizations
;
_journal_issue 9
_journal_name_full 'ACS Catalysis'
_journal_page_first 5930
_journal_paper_doi 10.1021/acscatal.6b02015
_journal_volume 6
_journal_year 2016
_chemical_formula_sum 'C28 H32 F6 N2 O3 Rh S Sb'
_chemical_formula_weight 815.27
_space_group_crystal_system monoclinic
_space_group_IT_number 14
_space_group_name_Hall '-P 2ybc'
_space_group_name_H-M_alt 'P 1 21/c 1'
_symmetry_space_group_name_Hall '-P 2ybc'
_symmetry_space_group_name_H-M 'P 1 21/c 1'
_atom_sites_solution_hydrogens mixed
_cell_angle_alpha 90
_cell_angle_beta 109.6126(17)
_cell_angle_gamma 90
_cell_formula_units_Z 4
_cell_length_a 13.8177(16)
_cell_length_b 16.467(2)
_cell_length_c 14.0445(17)
_cell_measurement_reflns_used 9890
_cell_measurement_temperature 103.(2)
_cell_measurement_theta_max 33.1610
_cell_measurement_theta_min 3.1982
_cell_volume 3010.2(6)
_computing_cell_refinement 'SAINT V8.35A (Bruker AXS Inc., 2015)'
_computing_data_collection 'APEX3 (Bruker AXS Inc., 2015)'
_computing_data_reduction 'SAINT V8.35A (Bruker AXS Inc., 2015)'
_computing_molecular_graphics 'XP (Bruker AXS Inc., 2015)'
_computing_publication_material 'APEX3 (Bruker AXS Inc., 2015)'
_computing_structure_refinement 'SHELXL-2014/7 (Sheldrick, 2014)'
_computing_structure_solution 'XT, VERSION 2014/4'
_diffrn_ambient_temperature 103.(2)
_diffrn_detector_area_resol_mean 8.3333
_diffrn_measured_fraction_theta_full 0.997
_diffrn_measured_fraction_theta_max 0.997
_diffrn_measurement_device_type 'CCD area detector'
_diffrn_measurement_method 'phi and omega scans'
_diffrn_radiation_monochromator graphite
_diffrn_radiation_type MoK\a
_diffrn_radiation_wavelength 0.71073
_diffrn_reflns_av_R_equivalents 0.0550
_diffrn_reflns_av_unetI/netI 0.0426
_diffrn_reflns_limit_h_max 21
_diffrn_reflns_limit_h_min -21
_diffrn_reflns_limit_k_max 25
_diffrn_reflns_limit_k_min -25
_diffrn_reflns_limit_l_max 21
_diffrn_reflns_limit_l_min -21
_diffrn_reflns_number 60056
_diffrn_reflns_theta_full 33.83
_diffrn_reflns_theta_max 33.83
_diffrn_reflns_theta_min 3.20
_diffrn_source 'fine-focus sealed tube'
_diffrn_source_type 'Bruker KappaCCD'
_exptl_absorpt_coefficient_mu 1.585
_exptl_absorpt_correction_T_max 0.79
_exptl_absorpt_correction_T_min 0.67
_exptl_absorpt_correction_type multi-scan
_exptl_absorpt_process_details
;
SADABS-2014/5 - Bruker AXS area detector scaling and absorption correction
;
_exptl_crystal_colour orange
_exptl_crystal_density_diffrn 1.799
_exptl_crystal_density_method 'not measured'
_exptl_crystal_description block
_exptl_crystal_F_000 1616
_exptl_crystal_size_max 0.400
_exptl_crystal_size_mid 0.320
_exptl_crystal_size_min 0.160
_refine_diff_density_max 2.909
_refine_diff_density_min -2.831
_refine_ls_extinction_method none
_refine_ls_goodness_of_fit_ref 1.068
_refine_ls_hydrogen_treatment constr
_refine_ls_matrix_type full
_refine_ls_number_parameters 385
_refine_ls_number_reflns 12066
_refine_ls_number_restraints 0
_refine_ls_restrained_S_all 1.068
_refine_ls_R_factor_all 0.0613
_refine_ls_R_factor_gt 0.0421
_refine_ls_shift/su_max 0.002
_refine_ls_shift/su_mean 0.000
_refine_ls_structure_factor_coef Fsqd
_refine_ls_weighting_details 'w=1/[\s^2^(Fo^2^)+(0.0285P)^2^+8.9630P] where P=(Fo^2^+2Fc^2^)/3'
_refine_ls_weighting_scheme calc
_refine_ls_wR_factor_gt 0.0889
_refine_ls_wR_factor_ref 0.0977
_reflns_number_gt 9537
_reflns_number_total 12066
_reflns_threshold_expression 'I > 2\s(I)'
_cod_data_source_file cs6b02015_si_003.cif
_cod_data_source_block ltp322s
_cod_depositor_comments
;
The following automatic conversions were performed:

'_exptl_absorpt_correction_type' value 'Multi-Scan' changed to
'multi-scan' according to
/usr/data/users/saulius/crontab/automatic-downloads/rss-feeds/ACS/lib/dictionaries/cif_core.dic
dictionary named 'cif_core.dic' version 2.4.2 from 2011-04-26.

Automatic conversion script
Id: cif_fix_values 4268 2015-11-12 08:31:59Z antanas 

 Adding full bibliography for 4513932--4513933.cif.
;
_cod_database_code 4513932

loop_
_space_group_symop_operation_xyz
'x, y, z'
'-x, y+1/2, -z+1/2'
'-x, -y, -z'
'x, -y-1/2, z-1/2'

loop_
_atom_site_type_symbol
_atom_site_label
_atom_site_fract_x
_atom_site_fract_y
_atom_site_fract_z
_atom_site_U_iso_or_equiv
_atom_site_adp_type
_atom_site_calc_flag
_atom_site_refinement_flags_adp
_atom_site_refinement_flags_posn
_atom_site_occupancy
Rh Rh1 0.65345(2) 0.63407(2) 0.31393(2) 0.01051(4) Uani d . . 1
C C1 0.5307(2) 0.62492(17) 0.1714(2) 0.0159(5) Uani d . . 1
C C2 0.5511(2) 0.54667(16) 0.2189(2) 0.0144(4) Uani d . . 1
C C3 0.5351(2) 0.55155(16) 0.31415(19) 0.0135(4) Uani d . . 1
C C4 0.5011(2) 0.63338(17) 0.3251(2) 0.0155(5) Uani d . . 1
C C5 0.4989(2) 0.67735(16) 0.2378(2) 0.0163(5) Uani d . . 1
C C6 0.5303(3) 0.6459(2) 0.0679(2) 0.0235(6) Uani d . . 1
H H6A 0.5745 0.6079 0.0478 0.035 Uiso calc U R 1
H H6B 0.5562 0.7014 0.0679 0.035 Uiso calc U R 1
H H6C 0.4601 0.6423 0.02 0.035 Uiso calc U R 1
C C7 0.5831(3) 0.47193(18) 0.1764(2) 0.0216(6) Uani d . . 1
H H7A 0.6296 0.4397 0.2315 0.032 Uiso calc U R 1
H H7B 0.6185 0.4876 0.1293 0.032 Uiso calc U R 1
H H7C 0.5223 0.4396 0.1405 0.032 Uiso calc U R 1
C C8 0.5422(2) 0.48275(18) 0.3854(2) 0.0190(5) Uani d . . 1
H H8A 0.4758 0.4549 0.367 0.028 Uiso calc U R 1
H H8B 0.5605 0.5037 0.4545 0.028 Uiso calc U R 1
H H8C 0.595 0.4444 0.3814 0.028 Uiso calc U R 1
C C9 0.4678(2) 0.6620(2) 0.4103(2) 0.0236(6) Uani d . . 1
H H9A 0.4647 0.7215 0.4097 0.035 Uiso calc U R 1
H H9B 0.5173 0.6435 0.4746 0.035 Uiso calc U R 1
H H9C 0.3998 0.6398 0.4025 0.035 Uiso calc U R 1
C C10 0.4697(3) 0.76434(19) 0.2156(3) 0.0267(7) Uani d . . 1
H H10A 0.3969 0.7679 0.1742 0.04 Uiso calc U R 1
H H10B 0.5116 0.7885 0.1789 0.04 Uiso calc U R 1
H H10C 0.4814 0.7937 0.2792 0.04 Uiso calc U R 1
C C11 0.8044(2) 0.61235(17) 0.2088(2) 0.0174(5) Uani d . . 1
H H11 0.759 0.6503 0.1651 0.021 Uiso calc U R 1
C C12 0.8884(2) 0.58584(19) 0.1855(2) 0.0210(6) Uani d . . 1
H H12 0.8996 0.6041 0.1259 0.025 Uiso calc U R 1
C C13 0.9557(2) 0.5325(2) 0.2500(2) 0.0217(6) Uani d . . 1
H H13 1.0149 0.5141 0.2363 0.026 Uiso calc U R 1
C C14 0.9358(2) 0.50588(19) 0.3352(2) 0.0201(5) Uani d . . 1
H H14 0.9821 0.4696 0.3809 0.024 Uiso calc U R 1
C C15 0.8480(2) 0.53226(16) 0.35424(19) 0.0142(4) Uani d . . 1
C C16 0.8232(2) 0.49831(16) 0.44080(19) 0.0142(5) Uani d . . 1
C C17 0.8482(3) 0.41679(18) 0.4651(2) 0.0217(6) Uani d . . 1
H H17 0.8751 0.3855 0.4229 0.026 Uiso calc U R 1
C C18 0.8348(3) 0.38033(19) 0.5484(2) 0.0262(7) Uani d . . 1
H H18 0.8518 0.3247 0.5629 0.031 Uiso calc U R 1
C C19 0.7964(2) 0.42617(18) 0.6103(2) 0.0204(5) Uani d . . 1
H H19 0.7898 0.4026 0.6696 0.024 Uiso calc U R 1
C C20 0.7675(2) 0.50643(17) 0.5863(2) 0.0161(5) Uani d . . 1
H H20 0.7394 0.5366 0.6285 0.019 Uiso calc U R 1
C C21 0.7788(2) 0.54383(16) 0.50104(19) 0.0126(4) Uani d . . 1
C C22 0.8816(2) 0.70197(18) 0.6233(2) 0.0201(5) Uani d . . 1
C C23 0.9461(3) 0.7393(2) 0.5786(3) 0.0277(7) Uani d . . 1
H H23 0.9194 0.7598 0.5117 0.033 Uiso calc U R 1
C C24 1.0500(3) 0.7460(2) 0.6335(4) 0.0393(10) Uani d . . 1
H H24 1.0941 0.7727 0.6043 0.047 Uiso calc U R 1
C C25 1.0903(3) 0.7145(2) 0.7296(4) 0.0397(10) Uani d . . 1
C C26 1.2058(3) 0.7158(3) 0.7846(5) 0.0609(17) Uani d . . 1
H H26A 1.2363 0.6655 0.7702 0.091 Uiso calc U R 1
H H26B 1.2196 0.7202 0.8576 0.091 Uiso calc U R 1
H H26C 1.2361 0.7624 0.7615 0.091 Uiso calc U R 1
C C27 1.0246(3) 0.6783(2) 0.7746(3) 0.0373(9) Uani d . . 1
H H27 1.0517 0.658 0.8417 0.045 Uiso calc U R 1
C C28 0.9195(2) 0.6720(2) 0.7213(2) 0.0261(6) Uani d . . 1
H H28 0.8747 0.6475 0.7515 0.031 Uiso calc U R 1
F F1 0.3359(2) 0.50200(18) 0.0383(2) 0.0471(6) Uani d . . 1
F F2 0.3215(2) 0.4961(2) 0.22039(19) 0.0663(10) Uani d . . 1
F F3 0.1308(2) 0.5506(2) 0.1479(2) 0.0571(8) Uani d . . 1
F F4 0.1447(2) 0.55601(17) -0.03355(18) 0.0456(6) Uani d . . 1
F F5 0.2812(2) 0.63226(18) 0.1162(3) 0.0591(8) Uani d . . 1
F F6 0.1846(2) 0.41740(16) 0.0717(2) 0.0491(6) Uani d . . 1
N N1 0.78408(17) 0.58636(14) 0.29155(16) 0.0130(4) Uani d . . 1
N N2 0.74484(17) 0.62383(13) 0.46956(16) 0.0126(4) Uani d . . 1
O O1 0.72977(16) 0.74960(12) 0.31115(15) 0.0173(4) Uani d . . 1
H H1O 0.7145 0.772 0.2568 0.026 Uiso d U R 1
H H2O 0.7252 0.7785 0.3567 0.026 Uiso d U R 1
O O2 0.71630(17) 0.76781(12) 0.49553(16) 0.0188(4) Uani d . . 1
O O3 0.69687(16) 0.67345(13) 0.62181(15) 0.0180(4) Uani d . . 1
S S1 0.75012(5) 0.69277(4) 0.55099(5) 0.01301(11) Uani d . . 1
Sb Sb1 0.23248(2) 0.52444(2) 0.09271(2) 0.02565(6) Uani d . . 1

loop_
_atom_site_aniso_label
_atom_site_aniso_U_11
_atom_site_aniso_U_22
_atom_site_aniso_U_33
_atom_site_aniso_U_12
_atom_site_aniso_U_13
_atom_site_aniso_U_23
Rh1 0.01410(8) 0.00960(8) 0.00907(8) 0.00055(7) 0.00555(6) 0.00074(6)
C1 0.0187(12) 0.0166(12) 0.0112(10) -0.0026(9) 0.0034(9) 0.0010(9)
C2 0.0185(12) 0.0123(11) 0.0129(10) -0.0007(9) 0.0061(9) -0.0008(8)
C3 0.0153(11) 0.0143(11) 0.0119(10) -0.0013(9) 0.0060(9) 0.0019(8)
C4 0.0139(11) 0.0166(11) 0.0159(11) -0.0004(9) 0.0049(9) -0.0035(9)
C5 0.0149(11) 0.0122(11) 0.0195(12) 0.0002(9) 0.0027(9) 0.0018(9)
C6 0.0286(15) 0.0288(16) 0.0116(11) -0.0077(12) 0.0049(10) 0.0052(10)
C7 0.0293(15) 0.0162(13) 0.0227(13) -0.0024(11) 0.0130(12) -0.0064(10)
C8 0.0194(12) 0.0198(13) 0.0174(12) -0.0043(10) 0.0057(10) 0.0066(10)
C9 0.0194(13) 0.0312(16) 0.0234(14) -0.0007(12) 0.0114(11) -0.0097(12)
C10 0.0258(15) 0.0143(13) 0.0345(17) 0.0042(11) 0.0028(13) 0.0034(12)
C11 0.0252(13) 0.0166(12) 0.0132(11) 0.0004(10) 0.0101(10) 0.0020(9)
C12 0.0292(15) 0.0202(13) 0.0200(13) -0.0022(11) 0.0169(12) -0.0017(10)
C13 0.0201(13) 0.0273(15) 0.0219(13) 0.0005(11) 0.0128(11) -0.0041(11)
C14 0.0195(13) 0.0222(13) 0.0193(12) 0.0049(10) 0.0076(10) -0.0002(10)
C15 0.0167(11) 0.0161(11) 0.0113(10) 0.0017(9) 0.0067(9) -0.0003(9)
C16 0.0199(12) 0.0124(11) 0.0113(10) 0.0029(9) 0.0065(9) 0.0007(8)
C17 0.0317(15) 0.0154(12) 0.0187(12) 0.0082(11) 0.0093(11) 0.0022(10)
C18 0.0430(19) 0.0151(13) 0.0219(14) 0.0068(12) 0.0129(13) 0.0053(10)
C19 0.0292(15) 0.0163(12) 0.0153(12) -0.0012(11) 0.0070(11) 0.0052(10)
C20 0.0197(12) 0.0160(12) 0.0126(10) -0.0011(9) 0.0056(9) -0.0001(9)
C21 0.0153(11) 0.0119(10) 0.0110(10) 0.0005(8) 0.0050(8) 0.0003(8)
C22 0.0165(12) 0.0172(12) 0.0246(13) 0.0017(10) 0.0041(10) -0.0087(10)
C23 0.0210(14) 0.0198(14) 0.0444(19) -0.0018(11) 0.0139(14) -0.0098(13)
C24 0.0256(17) 0.0277(18) 0.068(3) -0.0043(14) 0.0211(18) -0.0229(18)
C25 0.0205(15) 0.0308(18) 0.061(3) 0.0049(13) 0.0043(16) -0.0289(18)
C26 0.0174(16) 0.055(3) 0.095(4) 0.0058(17) -0.002(2) -0.047(3)
C27 0.0299(17) 0.0326(19) 0.0353(19) 0.0122(15) -0.0076(14) -0.0148(15)
C28 0.0217(14) 0.0269(16) 0.0240(14) 0.0074(12) 0.0002(11) -0.0086(12)
F1 0.0429(14) 0.0664(18) 0.0451(14) 0.0093(12) 0.0319(12) 0.0048(13)
F2 0.0316(13) 0.133(3) 0.0260(12) -0.0182(16) -0.0014(10) 0.0256(15)
F3 0.0380(13) 0.099(2) 0.0447(15) -0.0124(14) 0.0274(12) -0.0283(15)
F4 0.0436(14) 0.0516(15) 0.0303(12) 0.0025(12) -0.0025(10) 0.0044(11)
F5 0.0477(16) 0.0490(16) 0.078(2) -0.0144(13) 0.0183(15) -0.0189(15)
F6 0.0503(15) 0.0380(14) 0.0547(16) -0.0029(12) 0.0118(13) 0.0058(12)
N1 0.0169(10) 0.0127(9) 0.0118(9) 0.0004(8) 0.0080(8) 0.0003(7)
N2 0.0162(10) 0.0122(10) 0.0100(8) 0.0020(8) 0.0053(7) 0.0000(7)
O1 0.0242(10) 0.0145(9) 0.0149(8) -0.0027(7) 0.0087(8) 0.0015(7)
O2 0.0261(10) 0.0140(9) 0.0181(9) 0.0044(8) 0.0096(8) -0.0006(7)
O3 0.0209(10) 0.0224(10) 0.0130(8) 0.0032(8) 0.0085(7) -0.0022(7)
S1 0.0145(3) 0.0140(3) 0.0111(2) 0.0014(2) 0.0050(2) -0.0030(2)
Sb1 0.02110(10) 0.04276(14) 0.01465(9) -0.00494(9) 0.00805(7) -0.00462(8)

loop_
_atom_type_symbol
_atom_type_description
_atom_type_scat_dispersion_real
_atom_type_scat_dispersion_imag
_atom_type_scat_source
C C 0.0033 0.0016 'International Tables Vol C Tables 4.2.6.8 and 6.1.1.4'
H H 0.0000 0.0000 'International Tables Vol C Tables 4.2.6.8 and 6.1.1.4'
N N 0.0061 0.0033 'International Tables Vol C Tables 4.2.6.8 and 6.1.1.4'
O O 0.0106 0.0060 'International Tables Vol C Tables 4.2.6.8 and 6.1.1.4'
F F 0.0171 0.0103 'International Tables Vol C Tables 4.2.6.8 and 6.1.1.4'
S S 0.1246 0.1234 'International Tables Vol C Tables 4.2.6.8 and 6.1.1.4'
Rh Rh -1.1178 0.9187 'International Tables Vol C Tables 4.2.6.8 and 6.1.1.4'
Sb Sb -0.5866 1.5461 'International Tables Vol C Tables 4.2.6.8 and 6.1.1.4'

loop_
_geom_angle_atom_site_label_1
_geom_angle_atom_site_label_2
_geom_angle_atom_site_label_3
_geom_angle
N1 Rh1 C3 117.63(10)
N1 Rh1 N2 83.11(8)
C3 Rh1 N2 97.99(9)
N1 Rh1 C2 94.40(10)
C3 Rh1 C2 39.13(10)
N2 Rh1 C2 128.74(9)
N1 Rh1 C1 106.56(10)
C3 Rh1 C1 65.81(10)
N2 Rh1 C1 163.53(10)
C2 Rh1 C1 39.05(10)
N1 Rh1 C5 144.08(10)
C3 Rh1 C5 65.13(10)
N2 Rh1 C5 132.81(10)
C2 Rh1 C5 65.00(10)
C1 Rh1 C5 39.09(11)
N1 Rh1 C4 157.08(10)
C3 Rh1 C4 39.57(10)
N2 Rh1 C4 100.45(9)
C2 Rh1 C4 65.56(10)
C1 Rh1 C4 65.45(10)
C5 Rh1 C4 38.20(11)
N1 Rh1 O1 82.99(8)
C3 Rh1 O1 159.00(9)
N2 Rh1 O1 87.93(8)
C2 Rh1 O1 142.83(9)
C1 Rh1 O1 106.21(9)
C5 Rh1 O1 96.12(9)
C4 Rh1 O1 119.60(9)
C2 C1 C5 106.9(2)
C2 C1 C6 126.7(3)
C5 C1 C6 126.0(3)
C2 C1 Rh1 70.11(15)
C5 C1 Rh1 70.87(15)
C6 C1 Rh1 129.3(2)
C3 C2 C1 108.5(2)
C3 C2 C7 125.3(2)
C1 C2 C7 126.2(2)
C3 C2 Rh1 69.87(15)
C1 C2 Rh1 70.84(15)
C7 C2 Rh1 125.4(2)
C2 C3 C4 108.0(2)
C2 C3 C8 126.1(2)
C4 C3 C8 125.7(2)
C2 C3 Rh1 71.00(15)
C4 C3 Rh1 71.58(15)
C8 C3 Rh1 127.48(19)
C5 C4 C3 107.2(2)
C5 C4 C9 127.6(3)
C3 C4 C9 125.1(3)
C5 C4 Rh1 70.87(16)
C3 C4 Rh1 68.86(14)
C9 C4 Rh1 128.6(2)
C4 C5 C1 109.4(2)
C4 C5 C10 126.6(3)
C1 C5 C10 124.0(3)
C4 C5 Rh1 70.93(15)
C1 C5 Rh1 70.04(15)
C10 C5 Rh1 124.9(2)
N1 C11 C12 122.5(3)
C13 C12 C11 118.9(3)
C12 C13 C14 118.9(3)
C13 C14 C15 120.3(3)
N1 C15 C14 120.0(2)
N1 C15 C16 120.3(2)
C14 C15 C16 119.7(2)
C17 C16 C21 118.9(2)
C17 C16 C15 117.2(2)
C21 C16 C15 123.9(2)
C18 C17 C16 122.1(3)
C17 C18 C19 118.9(3)
C18 C19 C20 120.4(3)
C19 C20 C21 121.4(3)
C20 C21 C16 118.2(2)
C20 C21 N2 123.7(2)
C16 C21 N2 118.0(2)
C28 C22 C23 121.2(3)
C28 C22 S1 120.9(3)
C23 C22 S1 118.0(3)
C24 C23 C22 118.9(4)
C25 C24 C23 121.2(4)
C24 C25 C27 119.5(3)
C24 C25 C26 120.2(5)
C27 C25 C26 120.3(5)
C28 C27 C25 120.3(4)
C22 C28 C27 118.9(4)
C15 N1 C11 119.3(2)
C15 N1 Rh1 123.99(17)
C11 N1 Rh1 116.70(19)
C21 N2 S1 120.44(17)
C21 N2 Rh1 114.40(16)
S1 N2 Rh1 123.18(12)
O2 S1 O3 114.00(12)
O2 S1 N2 106.98(12)
O3 S1 N2 114.95(12)
O2 S1 C22 108.63(14)
O3 S1 C22 106.49(14)
N2 S1 C22 105.32(13)
F4 Sb1 F2 178.27(15)
F4 Sb1 F3 89.46(13)
F2 Sb1 F3 90.21(13)
F4 Sb1 F1 90.53(12)
F2 Sb1 F1 89.75(13)
F3 Sb1 F1 178.00(14)
F4 Sb1 F6 91.72(12)
F2 Sb1 F6 89.98(14)
F3 Sb1 F6 90.43(14)
F1 Sb1 F6 91.57(13)
F4 Sb1 F5 89.09(13)
F2 Sb1 F5 89.21(16)
F3 Sb1 F5 89.09(14)
F1 Sb1 F5 88.91(13)
F6 Sb1 F5 179.06(13)

loop_
_geom_bond_atom_site_label_1
_geom_bond_atom_site_label_2
_geom_bond_distance
Rh1 N1 2.087(2)
Rh1 C3 2.127(3)
Rh1 N2 2.132(2)
Rh1 C2 2.142(3)
Rh1 C1 2.152(3)
Rh1 C5 2.163(3)
Rh1 C4 2.163(3)
Rh1 O1 2.182(2)
C1 C2 1.435(4)
C1 C5 1.443(4)
C1 C6 1.493(4)
C2 C3 1.429(4)
C2 C7 1.498(4)
C3 C4 1.453(4)
C3 C8 1.492(4)
C4 C5 1.416(4)
C4 C9 1.495(4)
C5 C10 1.493(4)
C11 N1 1.354(3)
C11 C12 1.378(4)
C12 C13 1.376(5)
C13 C14 1.387(4)
C14 C15 1.396(4)
C15 N1 1.352(3)
C15 C16 1.479(4)
C16 C17 1.399(4)
C16 C21 1.416(4)
C17 C18 1.381(4)
C18 C19 1.385(4)
C19 C20 1.389(4)
C20 C21 1.401(4)
C21 N2 1.418(3)
C22 C28 1.388(5)
C22 C23 1.393(5)
C22 S1 1.766(3)
C23 C24 1.387(5)
C24 C25 1.377(7)
C25 C27 1.401(7)
C25 C26 1.523(5)
C27 C28 1.397(5)
F1 Sb1 1.870(2)
F2 Sb1 1.862(2)
F3 Sb1 1.868(2)
F4 Sb1 1.855(2)
F5 Sb1 1.888(3)
F6 Sb1 1.871(3)
N2 S1 1.596(2)
O2 S1 1.452(2)
O3 S1 1.457(2)
